data_7215040
loop_
_publ_author_name
'Kim, YooJin'
'Jung, Duk-Young'

_publ_section_title
;
 Structure evolution and coordination modes of metal-carboxylate
 frameworks with robust linear trinuclear complexes as building units
;
_journal_issue 14
_journal_name_full CrystEngComm
_journal_page_first 4567
_journal_paper_doi 10.1039/c2ce25099c
_journal_volume 14
_journal_year 2012
_chemical_formula_moiety 'C62 H40 N4 Ni3 O15, O'
_chemical_formula_sum 'C62 H42 N4 Ni3 O16'
_chemical_formula_weight 1275.07
_chemical_name_common (Ni3(obc)3(bpy)2)(H2O)
_chemical_name_systematic
;
?
;
_space_group_IT_number 15
_symmetry_cell_setting monoclinic
_symmetry_space_group_name_Hall '-C 2yc'
_symmetry_space_group_name_H-M 'C 1 2/c 1'
_atom_sites_solution_hydrogens geom
_atom_sites_solution_primary direct
_atom_sites_solution_secondary difmap
_audit_creation_method SHELXL-97
_cell_angle_alpha 90.00
_cell_angle_beta 97.486(18)
_cell_angle_gamma 90.00
_cell_formula_units_Z 4
_cell_length_a 15.163(5)
_cell_length_b 16.373(4)
_cell_length_c 23.383(5)
_cell_measurement_reflns_used 33
_cell_measurement_temperature 296(2)
_cell_measurement_theta_max 17.81
_cell_measurement_theta_min 5.45
_cell_volume 5756(3)
_computing_cell_refinement 'Siemens XSCANS'
_computing_data_collection 'Siemens XSCANS'
_computing_data_reduction 'Siemens SHELXTL'
_computing_molecular_graphics 'Siemens SHELXTL'
_computing_publication_material 'Siemens SHELXTL'
_computing_structure_refinement 'Siemens SHELXTL'
_computing_structure_solution 'Siemens SHELXTL'
_diffrn_ambient_temperature 296(2)
_diffrn_measured_fraction_theta_full 0.987
_diffrn_measured_fraction_theta_max 0.987
_diffrn_measurement_device 'Siemens P4'
_diffrn_measurement_method '\w scans'
_diffrn_radiation_monochromator graphite
_diffrn_radiation_source 'sealed tube'
_diffrn_radiation_type MoK\a
_diffrn_radiation_wavelength 0.71073
_diffrn_reflns_av_R_equivalents 0.0392
_diffrn_reflns_av_sigmaI/netI 0.0717
_diffrn_reflns_limit_h_max 18
_diffrn_reflns_limit_h_min 0
_diffrn_reflns_limit_k_max 0
_diffrn_reflns_limit_k_min -19
_diffrn_reflns_limit_l_max 27
_diffrn_reflns_limit_l_min -27
_diffrn_reflns_number 5218
_diffrn_reflns_theta_full 25.02
_diffrn_reflns_theta_max 25.02
_diffrn_reflns_theta_min 1.96
_diffrn_standards_interval_count 97
_diffrn_standards_number 3
_exptl_absorpt_coefficient_mu 1.046
_exptl_absorpt_correction_T_max 0.2150
_exptl_absorpt_correction_T_min 0.1881
_exptl_absorpt_correction_type empirical
_exptl_crystal_colour 'GREEN '
_exptl_crystal_density_diffrn 1.469
_exptl_crystal_density_method 'not measured'
_exptl_crystal_description 'BLOCK '
_exptl_crystal_F_000 2608
_exptl_crystal_size_max 0.28
_exptl_crystal_size_mid 0.20
_exptl_crystal_size_min 0.16
_refine_diff_density_max 1.096
_refine_diff_density_min -4.560
_refine_diff_density_rms 0.130
_refine_ls_extinction_coef 0.00023(15)
_refine_ls_extinction_expression Fc^*^=kFc[1+0.001xFc^2^\l^3^/sin(2\q)]^-1/4^
_refine_ls_extinction_method SHELXL
_refine_ls_goodness_of_fit_ref 1.033
_refine_ls_hydrogen_treatment constr
_refine_ls_matrix_type full
_refine_ls_number_parameters 383
_refine_ls_number_reflns 5020
_refine_ls_number_restraints 0
_refine_ls_restrained_S_all 1.033
_refine_ls_R_factor_all 0.1181
_refine_ls_R_factor_gt 0.0740
_refine_ls_shift/su_max 0.010
_refine_ls_shift/su_mean 0.000
_refine_ls_structure_factor_coef Fsqd
_refine_ls_weighting_details 'calc w=1/[\s^2^(Fo^2^)+(0.1175P)^2^+41.7070P] where P=(Fo^2^+2Fc^2^)/3'
_refine_ls_weighting_scheme calc
_refine_ls_wR_factor_gt 0.1867
_refine_ls_wR_factor_ref 0.2221
_reflns_number_gt 3358
_reflns_number_total 5020
_reflns_threshold_expression >2sigma(I)
_cod_data_source_file c2ce25099c.txt
_cod_data_source_block ni3mi
_cod_original_sg_symbol_H-M C2/c
_cod_database_code 7215040

loop_
_symmetry_equiv_pos_as_xyz
'x, y, z'
'-x, y, -z+1/2'
'x+1/2, y+1/2, z'
'-x+1/2, y+1/2, -z+1/2'
'-x, -y, -z'
'x, -y, z-1/2'
'-x+1/2, -y+1/2, -z'
'x+1/2, -y+1/2, z-1/2'

loop_
_atom_site_label
_atom_site_type_symbol
_atom_site_fract_x
_atom_site_fract_y
_atom_site_fract_z
_atom_site_U_iso_or_equiv
_atom_site_adp_type
_atom_site_occupancy
_atom_site_symmetry_multiplicity
_atom_site_calc_flag
_atom_site_refinement_flags
Ni1 Ni 0.30999(5) 0.05113(5) 0.50287(3) 0.0285(3) Uani 1 1 d .
Ni2 Ni 0.2500 0.2500 0.5000 0.0269(3) Uani 1 2 d S
O1 O 0.4248(3) 0.1082(3) 0.5254(2) 0.0332(11) Uani 1 1 d .
O4 O 0.2707(3) 0.0790(3) 0.5790(2) 0.0392(12) Uani 1 1 d .
O5 O 0.3729(3) 0.2313(3) 0.54575(19) 0.0331(11) Uani 1 1 d .
O6 O 0.1834(3) 0.1867(3) 0.5566(2) 0.0353(11) Uani 1 1 d .
O8 O 0.0000 0.0139(6) 0.7500 0.124(6) Uani 1 2 d S
N1 N 0.1969(4) -0.0194(4) 0.4847(3) 0.0362(14) Uani 1 1 d .
N2 N 0.3545(4) -0.0580(3) 0.5376(2) 0.0332(13) Uani 1 1 d .
C1 C 0.4311(4) 0.1768(4) 0.5499(3) 0.0301(15) Uani 1 1 d .
C2 C 0.5164(4) 0.1939(4) 0.5867(3) 0.0306(15) Uani 1 1 d .
C3 C 0.5853(5) 0.1385(5) 0.5902(3) 0.0384(17) Uani 1 1 d .
H3 H 0.5788 0.0911 0.5681 0.046 Uiso 1 1 calc R
C4 C 0.6639(5) 0.1523(5) 0.6262(3) 0.0408(18) Uani 1 1 d .
H4 H 0.7099 0.1143 0.6282 0.049 Uiso 1 1 calc R
C5 C 0.6736(5) 0.2219(5) 0.6585(3) 0.0400(18) Uani 1 1 d .
C6 C 0.6059(5) 0.2777(5) 0.6561(3) 0.049(2) Uani 1 1 d .
H6 H 0.6124 0.3245 0.6788 0.059 Uiso 1 1 calc R
C7 C 0.5276(5) 0.2641(4) 0.6195(3) 0.0400(17) Uani 1 1 d .
H7 H 0.4823 0.3027 0.6171 0.048 Uiso 1 1 calc R
C15 C 0.2088(4) 0.1259(4) 0.5863(3) 0.0323(15) Uani 1 1 d .
C16 C 0.1578(5) 0.1040(4) 0.6356(3) 0.0348(16) Uani 1 1 d .
C17 C 0.1776(6) 0.0321(5) 0.6655(4) 0.055(2) Uani 1 1 d .
H17 H 0.2260 0.0008 0.6582 0.066 Uiso 1 1 calc R
C18 C 0.1260(7) 0.0072(6) 0.7058(4) 0.070(3) Uani 1 1 d .
H18 H 0.1401 -0.0407 0.7265 0.083 Uiso 1 1 calc R
C19 C 0.0547(7) 0.0515(5) 0.7159(4) 0.062(3) Uani 1 1 d .
C20 C 0.0357(6) 0.1247(5) 0.6890(4) 0.052(2) Uani 1 1 d .
H20 H -0.0122 0.1560 0.6973 0.062 Uiso 1 1 calc R
C21 C 0.0888(5) 0.1512(5) 0.6493(3) 0.0406(17) Uani 1 1 d .
H21 H 0.0778 0.2017 0.6316 0.049 Uiso 1 1 calc R
C22 C 0.1209(5) 0.0045(6) 0.4552(4) 0.053(2) Uani 1 1 d .
H22 H 0.1185 0.0552 0.4372 0.063 Uiso 1 1 calc R
C23 C 0.0450(6) -0.0428(6) 0.4500(4) 0.060(2) Uani 1 1 d .
H23 H -0.0075 -0.0255 0.4284 0.072 Uiso 1 1 calc R
C24 C 0.0502(6) -0.1168(6) 0.4783(4) 0.064(3) Uani 1 1 d .
H24 H 0.0001 -0.1499 0.4767 0.076 Uiso 1 1 calc R
C25 C 0.1277(5) -0.1418(5) 0.5085(4) 0.055(2) Uani 1 1 d .
H25 H 0.1311 -0.1916 0.5278 0.066 Uiso 1 1 calc R
C26 C 0.2019(5) -0.0921(4) 0.5104(3) 0.0363(16) Uani 1 1 d .
C27 C 0.2892(5) -0.1142(4) 0.5397(3) 0.0371(16) Uani 1 1 d .
C28 C 0.3083(6) -0.1878(5) 0.5676(4) 0.053(2) Uani 1 1 d .
H28 H 0.2636 -0.2264 0.5689 0.064 Uiso 1 1 calc R
C29 C 0.3932(6) -0.2039(5) 0.5934(4) 0.061(2) Uani 1 1 d .
H29 H 0.4062 -0.2529 0.6129 0.073 Uiso 1 1 calc R
C30 C 0.4586(6) -0.1470(5) 0.5899(4) 0.056(2) Uani 1 1 d .
H30 H 0.5168 -0.1573 0.6062 0.067 Uiso 1 1 calc R
C31 C 0.4369(5) -0.0746(5) 0.5621(3) 0.0423(18) Uani 1 1 d .
H31 H 0.4813 -0.0358 0.5603 0.051 Uiso 1 1 calc R
O7 O 0.7557(3) 0.2364(4) 0.6901(2) 0.0536(16) Uani 1 1 d .
C8 C 0.7580(5) 0.2747(5) 0.7429(3) 0.0433(19) Uani 1 1 d .
C9 C 0.8176(5) 0.3381(5) 0.7539(3) 0.050(2) Uani 1 1 d .
H9 H 0.8504 0.3562 0.7254 0.060 Uiso 1 1 calc R
C10 C 0.8280(5) 0.3740(5) 0.8071(3) 0.0448(19) Uani 1 1 d .
H10 H 0.8687 0.4162 0.8150 0.054 Uiso 1 1 calc R
C11 C 0.7783(5) 0.3480(4) 0.8491(3) 0.0354(16) Uani 1 1 d .
C12 C 0.7170(5) 0.2857(5) 0.8368(3) 0.0401(17) Uani 1 1 d .
H12 H 0.6829 0.2679 0.8647 0.048 Uiso 1 1 calc R
C13 C 0.7070(5) 0.2501(5) 0.7829(3) 0.0431(18) Uani 1 1 d .
H13 H 0.6650 0.2091 0.7740 0.052 Uiso 1 1 calc R
C14 C 0.7918(4) 0.3864(4) 0.9071(3) 0.0307(15) Uani 1 1 d .
O2 O 0.7571(3) 0.3554(3) 0.94904(18) 0.0300(10) Uani 1 1 d .
O3 O 0.8356(3) 0.4511(3) 0.91548(19) 0.0361(11) Uani 1 1 d .
OW O 0.5000 0.0523(6) 0.7500 0.080 Uiso 1 2 d S

loop_
_atom_site_aniso_label
_atom_site_aniso_U_11
_atom_site_aniso_U_22
_atom_site_aniso_U_33
_atom_site_aniso_U_23
_atom_site_aniso_U_13
_atom_site_aniso_U_12
Ni1 0.0283(5) 0.0285(5) 0.0280(5) 0.0009(4) 0.0015(3) 0.0009(4)
Ni2 0.0282(6) 0.0283(6) 0.0237(6) 0.0008(5) 0.0022(5) 0.0031(5)
O1 0.027(2) 0.037(3) 0.036(3) -0.006(2) 0.005(2) -0.001(2)
O4 0.041(3) 0.044(3) 0.034(3) 0.007(2) 0.013(2) 0.008(2)
O5 0.033(3) 0.034(3) 0.031(2) 0.001(2) 0.001(2) 0.003(2)
O6 0.034(3) 0.038(3) 0.035(3) 0.005(2) 0.006(2) 0.005(2)
O8 0.200(13) 0.046(6) 0.161(11) 0.000 0.163(11) 0.000
N1 0.029(3) 0.035(3) 0.043(3) 0.003(3) -0.003(3) -0.004(3)
N2 0.033(3) 0.032(3) 0.036(3) 0.002(2) 0.006(2) 0.003(3)
C1 0.030(4) 0.030(4) 0.031(3) 0.001(3) 0.008(3) -0.003(3)
C2 0.030(4) 0.033(4) 0.027(3) 0.000(3) -0.003(3) 0.003(3)
C3 0.037(4) 0.041(4) 0.037(4) -0.009(3) 0.005(3) 0.002(3)
C4 0.027(3) 0.054(5) 0.038(4) -0.004(3) -0.007(3) 0.004(3)
C5 0.034(4) 0.057(5) 0.028(4) -0.012(3) 0.000(3) -0.003(4)
C6 0.044(4) 0.049(5) 0.053(5) -0.027(4) -0.003(4) -0.001(4)
C7 0.036(4) 0.036(4) 0.046(4) -0.011(3) -0.003(3) 0.003(3)
C15 0.031(4) 0.038(4) 0.027(3) -0.004(3) 0.001(3) -0.003(3)
C16 0.035(4) 0.037(4) 0.035(4) 0.000(3) 0.012(3) -0.002(3)
C17 0.072(6) 0.048(5) 0.052(5) 0.006(4) 0.031(4) 0.013(4)
C18 0.101(8) 0.045(5) 0.072(6) 0.016(5) 0.051(6) 0.011(5)
C19 0.093(7) 0.036(4) 0.069(6) -0.005(4) 0.059(6) -0.002(5)
C20 0.054(5) 0.047(5) 0.060(5) -0.003(4) 0.030(4) 0.004(4)
C21 0.043(4) 0.039(4) 0.041(4) 0.002(3) 0.013(3) -0.001(3)
C22 0.041(5) 0.053(5) 0.061(5) 0.006(4) -0.005(4) -0.001(4)
C23 0.040(5) 0.062(6) 0.073(6) -0.004(5) -0.011(4) -0.005(4)
C24 0.045(5) 0.064(6) 0.081(7) -0.012(5) 0.002(5) -0.022(5)
C25 0.045(5) 0.047(5) 0.073(6) 0.005(4) 0.007(4) -0.010(4)
C26 0.033(4) 0.030(4) 0.046(4) -0.006(3) 0.009(3) -0.002(3)
C27 0.038(4) 0.037(4) 0.036(4) 0.000(3) 0.005(3) -0.006(3)
C28 0.054(5) 0.042(5) 0.064(6) 0.014(4) 0.008(4) -0.004(4)
C29 0.072(6) 0.040(5) 0.069(6) 0.019(4) -0.001(5) 0.009(5)
C30 0.052(5) 0.044(5) 0.068(6) 0.011(4) -0.004(4) 0.011(4)
C31 0.036(4) 0.038(4) 0.053(5) 0.007(3) 0.004(3) 0.006(3)
O7 0.031(3) 0.093(5) 0.034(3) -0.028(3) -0.006(2) -0.002(3)
C8 0.035(4) 0.060(5) 0.032(4) -0.012(4) -0.005(3) 0.001(4)
C9 0.047(4) 0.073(6) 0.031(4) -0.010(4) 0.011(3) -0.015(4)
C10 0.042(4) 0.058(5) 0.033(4) -0.004(4) 0.000(3) -0.016(4)
C11 0.035(4) 0.035(4) 0.033(4) 0.000(3) -0.006(3) -0.002(3)
C12 0.036(4) 0.051(5) 0.031(4) -0.002(3) -0.002(3) -0.006(4)
C13 0.039(4) 0.049(5) 0.039(4) -0.005(4) 0.000(3) -0.016(4)
C14 0.027(3) 0.036(4) 0.028(3) 0.004(3) 0.002(3) 0.005(3)
O2 0.034(2) 0.031(2) 0.025(2) -0.0001(19) 0.0042(19) -0.003(2)
O3 0.042(3) 0.035(3) 0.031(2) -0.001(2) 0.002(2) -0.011(2)

loop_
_atom_type_symbol
_atom_type_description
_atom_type_scat_dispersion_real
_atom_type_scat_dispersion_imag
_atom_type_scat_source
C C 0.0033 0.0016 'International Tables Vol C Tables 4.2.6.8 and 6.1.1.4'
H H 0.0000 0.0000 'International Tables Vol C Tables 4.2.6.8 and 6.1.1.4'
N N 0.0061 0.0033 'International Tables Vol C Tables 4.2.6.8 and 6.1.1.4'
O O 0.0106 0.0060 'International Tables Vol C Tables 4.2.6.8 and 6.1.1.4'
Ni Ni 0.3393 1.1124 'International Tables Vol C Tables 4.2.6.8 and 6.1.1.4'

loop_
_geom_angle_atom_site_label_1
_geom_angle_atom_site_label_2
_geom_angle_atom_site_label_3
_geom_angle
_geom_angle_site_symmetry_1
_geom_angle_site_symmetry_3
O1 Ni1 O4 90.5(2) . .
O1 Ni1 N2 94.2(2) . .
O4 Ni1 N2 88.1(2) . .
O1 Ni1 N1 173.5(2) . .
O4 Ni1 N1 88.6(2) . .
N2 Ni1 N1 79.3(2) . .
O1 Ni1 O2 94.02(19) . 8_455
O4 Ni1 O2 103.62(18) . 8_455
N2 Ni1 O2 165.6(2) . 8_455
N1 Ni1 O2 92.5(2) . 8_455
O1 Ni1 O3 89.98(19) . 8_455
O4 Ni1 O3 165.89(19) . 8_455
N2 Ni1 O3 105.9(2) . 8_455
N1 Ni1 O3 92.5(2) . 8_455
O2 Ni1 O3 62.28(17) 8_455 8_455
O1 Ni1 C14 92.1(2) . 8_455
O4 Ni1 C14 135.1(2) . 8_455
N2 Ni1 C14 136.3(2) . 8_455
N1 Ni1 C14 93.1(2) . 8_455
O2 Ni1 C14 31.5(2) 8_455 8_455
O3 Ni1 C14 30.79(19) 8_455 8_455
O5 Ni2 O5 180 . 7_556
O5 Ni2 O6 94.51(18) . .
O5 Ni2 O6 85.49(18) 7_556 .
O5 Ni2 O6 85.49(18) . 7_556
O5 Ni2 O6 94.51(18) 7_556 7_556
O6 Ni2 O6 180 . 7_556
O5 Ni2 O2 93.62(17) . 8_455
O5 Ni2 O2 86.38(17) 7_556 8_455
O6 Ni2 O2 90.97(18) . 8_455
O6 Ni2 O2 89.03(18) 7_556 8_455
O5 Ni2 O2 86.38(17) . 2_656
O5 Ni2 O2 93.62(17) 7_556 2_656
O6 Ni2 O2 89.03(18) . 2_656
O6 Ni2 O2 90.97(18) 7_556 2_656
O2 Ni2 O2 180 8_455 2_656
C1 O1 Ni1 123.5(4) . .
C15 O4 Ni1 125.5(4) . .
C1 O5 Ni2 137.0(4) . .
C15 O6 Ni2 128.5(4) . .
C19 O8 C19 126.5(10) . 2_556
C22 N1 C26 119.6(7) . .
C22 N1 Ni1 125.8(6) . .
C26 N1 Ni1 114.3(5) . .
C31 N2 C27 119.5(6) . .
C31 N2 Ni1 126.4(5) . .
C27 N2 Ni1 113.8(5) . .
O5 C1 O1 126.3(6) . .
O5 C1 C2 117.6(6) . .
O1 C1 C2 116.1(6) . .
C3 C2 C7 118.5(6) . .
C3 C2 C1 120.5(6) . .
C7 C2 C1 120.9(6) . .
C2 C3 C4 121.0(7) . .
C5 C4 C3 119.6(7) . .
C4 C5 C6 120.6(7) . .
C4 C5 O7 117.6(7) . .
C6 C5 O7 121.7(7) . .
C5 C6 C7 119.6(7) . .
C2 C7 C6 120.7(7) . .
O4 C15 O6 127.0(6) . .
O4 C15 C16 115.4(6) . .
O6 C15 C16 117.5(6) . .
C21 C16 C17 118.9(7) . .
C21 C16 C15 121.8(6) . .
C17 C16 C15 119.2(6) . .
C18 C17 C16 119.9(8) . .
C19 C18 C17 120.3(9) . .
C18 C19 C20 121.1(7) . .
C18 C19 O8 114.8(8) . .
C20 C19 O8 123.7(8) . .
C19 C20 C21 118.7(8) . .
C16 C21 C20 120.7(7) . .
N1 C22 C23 122.7(8) . .
C24 C23 C22 117.2(8) . .
C25 C24 C23 120.5(8) . .
C24 C25 C26 119.1(8) . .
N1 C26 C25 120.9(7) . .
N1 C26 C27 115.5(6) . .
C25 C26 C27 123.6(7) . .
N2 C27 C28 120.0(7) . .
N2 C27 C26 115.9(6) . .
C28 C27 C26 124.2(7) . .
C29 C28 C27 120.1(8) . .
C30 C29 C28 119.1(8) . .
C31 C30 C29 119.1(8) . .
N2 C31 C30 122.2(8) . .
C8 O7 C5 118.1(6) . .
C13 C8 C9 121.1(7) . .
C13 C8 O7 122.2(7) . .
C9 C8 O7 116.7(7) . .
C10 C9 C8 119.3(7) . .
C9 C10 C11 120.5(7) . .
C10 C11 C12 119.5(7) . .
C10 C11 C14 119.8(6) . .
C12 C11 C14 120.7(6) . .
C13 C12 C11 119.5(7) . .
C8 C13 C12 120.1(7) . .
O3 C14 O2 118.7(6) . .
O3 C14 C11 120.5(6) . .
O2 C14 C11 120.7(6) . .
O3 C14 Ni1 60.6(3) . 8_556
O2 C14 Ni1 58.1(3) . 8_556
C11 C14 Ni1 178.5(5) . 8_556
C14 O2 Ni1 90.4(4) . 8_556
C14 O2 Ni2 144.7(4) . 2_656
Ni1 O2 Ni2 107.76(19) 8_556 2_656
C14 O3 Ni1 88.6(4) . 8_556

loop_
_geom_bond_atom_site_label_1
_geom_bond_atom_site_label_2
_geom_bond_distance
_geom_bond_site_symmetry_2
Ni1 O1 1.985(5) .
Ni1 O4 2.002(5) .
Ni1 N2 2.040(6) .
Ni1 N1 2.064(6) .
Ni1 O2 2.075(4) 8_455
Ni1 O3 2.129(5) 8_455
Ni1 C14 2.444(7) 8_455
Ni2 O5 2.048(5) .
Ni2 O5 2.048(5) 7_556
Ni2 O6 2.048(5) .
Ni2 O6 2.048(5) 7_556
Ni2 O2 2.108(4) 8_455
Ni2 O2 2.108(4) 2_656
O1 C1 1.259(8) .
O4 C15 1.243(8) .
O5 C1 1.250(8) .
O6 C15 1.245(8) .
O8 C19 1.370(9) .
O8 C19 1.370(9) 2_556
N1 C22 1.323(10) .
N1 C26 1.330(9) .
N2 C31 1.334(9) .
N2 C27 1.359(9) .
C1 C2 1.485(9) .
C2 C3 1.377(10) .
C2 C7 1.381(10) .
C3 C4 1.385(10) .
C4 C5 1.366(10) .
C5 C6 1.370(11) .
C5 O7 1.383(8) .
C6 C7 1.387(10) .
C15 C16 1.513(9) .
C16 C21 1.371(10) .
C16 C17 1.383(11) .
C17 C18 1.363(11) .
C18 C19 1.348(12) .
C19 C20 1.367(12) .
C20 C21 1.375(10) .
C22 C23 1.380(12) .
C23 C24 1.378(13) .
C24 C25 1.352(12) .
C25 C26 1.385(10) .
C26 C27 1.455(10) .
C27 C28 1.382(11) .
C28 C29 1.375(12) .
C29 C30 1.371(12) .
C30 C31 1.371(11) .
O7 C8 1.381(8) .
C8 C13 1.351(11) .
C8 C9 1.378(11) .
C9 C10 1.366(10) .
C10 C11 1.381(10) .
C11 C12 1.385(10) .
C11 C14 1.485(9) .
C12 C13 1.380(10) .
C14 O3 1.251(8) .
C14 O2 1.277(8) .
C14 Ni1 2.444(7) 8_556
O2 Ni1 2.075(4) 8_556
O2 Ni2 2.108(4) 2_656
O3 Ni1 2.129(5) 8_556
